data_7126910
loop_
_publ_author_name
'Ou, Xiao'
'Li, Xizhen'
'Rong, Haowei'
'Yu, Lian'
'Lu, Ming'

_publ_section_title
;
 A general method for cultivating single crystals from melt microdroplets.
;
_journal_issue 69
_journal_name_full 'Chemical communications (Cambridge, England)'
_journal_page_first 9950
_journal_page_last 9953
_journal_paper_doi 10.1039/d0cc03157g
_journal_volume 56
_journal_year 2020
_chemical_formula_moiety 'C17 H14 F3 N3 O2 S'
_chemical_formula_sum 'C17 H14 F3 N3 O2 S'
_chemical_formula_weight 381.37
_chemical_melting_point 436
_chemical_name_common Celecoxib
_space_group_crystal_system triclinic
_space_group_IT_number 2
_space_group_name_Hall '-P 1'
_space_group_name_H-M_alt 'P -1'
_atom_sites_solution_hydrogens mixed
_atom_sites_solution_primary dual
_audit_creation_date 2019-12-27
_audit_creation_method
;
Olex2 1.3
(compiled Nov 21 2019 18:26:39 for OlexSys, GUI svn.r6003)
;
_audit_update_record
;
2020-03-01 deposited with the CCDC.	2020-07-13 downloaded from the CCDC.
;
_cell_angle_alpha 89.8820(10)
_cell_angle_beta 85.8650(10)
_cell_angle_gamma 80.5380(10)
_cell_formula_units_Z 2
_cell_length_a 5.06400(10)
_cell_length_b 10.01390(10)
_cell_length_c 16.40730(10)
_cell_measurement_reflns_used 24344
_cell_measurement_temperature 100.01(10)
_cell_measurement_theta_max 75.9500
_cell_measurement_theta_min 2.7020
_cell_volume 818.524(19)
_computing_cell_refinement 'CrysAlisPro 1.171.40.54a (Rigaku OD, 2019)'
_computing_data_collection 'CrysAlisPro 1.171.40.54a (Rigaku OD, 2019)'
_computing_data_reduction 'CrysAlisPro 1.171.40.54a (Rigaku OD, 2019)'
_computing_molecular_graphics 'Olex2 1.3 (Dolomanov et al., 2009)'
_computing_publication_material 'Olex2 1.3 (Dolomanov et al., 2009)'
_computing_structure_refinement 'SHELXL 2016/6 (Sheldrick, 2015)'
_computing_structure_solution 'SHELXT 2014/5 (Sheldrick, 2014)'
_diffrn_ambient_environment N~2~
_diffrn_ambient_temperature 100.01(10)
_diffrn_detector 'CCD plate'
_diffrn_detector_area_resol_mean 10.0000
_diffrn_detector_type HyPix
_diffrn_measured_fraction_theta_full 0.999
_diffrn_measured_fraction_theta_max 0.942
_diffrn_measurement_details
;
List of Runs (angles in degrees, time in seconds):

  # Type    Start    End  Width  t~exp~   \w     \q     \k     \f   Frames
#--------------------------------------------------------------------------
  1  \w     31.00 122.00   0.50    0.05    --   46.37  19.00 -90.00  182
  2  \w     65.00  91.00   0.50    0.05    --   80.00  71.00   1.35   52
  3  \w     60.00  86.00   0.50    0.05    --   84.00  82.00 -50.78   52
  4  \w     64.00 118.00   0.50    0.05    --   46.37 143.00   9.00  108
  5  \w     64.00 175.00   0.50    0.05    --  105.44 143.00   9.00  222
  6  \w     74.00 178.00   0.50    0.05    --  105.44 127.00-159.00  208
  7  \w     81.00 107.00   0.50    0.05    --  105.44 -45.00  90.00   52
  8  \w     38.00  79.00   0.50    0.05    --  105.44 -45.00  90.00   82
  9  \w     16.00  96.00   0.50    0.05    --   46.37-127.00 124.00  160
 10  \w     33.00 118.00   0.50    0.05    --  105.44-127.00 124.00  170
 11  \w     25.00 106.00   0.50    0.05    --   46.37-143.00 -44.00  162
 12  \w     33.00 130.00   0.50    0.05    --  105.44-143.00 -44.00  194
 13  \w     33.00 106.00   0.50    0.05    --  105.44 -94.00 -30.00  146
 14  \w     32.00 120.00   0.50    0.05    --   46.37  38.00 120.00  176
 15  \w     39.00  65.00   0.50    0.05    --   64.00  79.00 172.52   52
 16  \w     24.00 121.00   0.50    0.05    --   48.00  78.00 129.92  194
 17  \w     30.00 118.00   0.50    0.05    --   46.37  57.00 -60.00  176
 18  \w     36.00 132.00   0.50    0.05    --   60.00  77.00 -23.59  192
 19  \w     39.00 132.00   0.50    0.05    --   60.00  71.00-111.06  186
 20  \w     32.00 120.00   0.50    0.05    --   46.37  38.00 -90.00  176
 21  \w     34.00 129.00   0.50    0.05    --   56.00  73.00-100.10  190
 22  \w     23.00 118.00   0.50    0.05    --   46.37  77.00   0.00  190
 23  \w     23.00 118.00   0.50    0.05    --   46.37  77.00  60.00  190
 24  \w     31.00 125.00   0.50    0.05    --   52.00  70.00 103.45  188
 25  \w     33.00 129.00   0.50    0.05    --   56.00  76.00 -72.86  192
 26  \w     23.00 118.00   0.50    0.05    --   46.37  77.00-180.00  190
 27  \w     -3.00  24.00   0.50    0.05    --   32.00 100.00 -50.70   54
 28  \w    -39.00 -13.00   0.50    0.05    --   12.00 129.00 -53.62   52
 29  \w    -96.00 -12.00   0.50    0.05    --  -46.37 127.00-159.00  168
 30  \w    -59.00 -31.00   0.50    0.05    -- -100.00  61.00  60.00   56
 31  \w   -100.00 -66.00   0.50    0.05    -- -100.00  61.00  60.00   68
 32  \w   -113.00 -27.00   0.50    0.05    -- -100.00  45.00  60.00  172
 33  \w   -105.00 -20.00   0.50    0.05    --  -46.37 143.00   9.00  170
 34  \w   -103.00 -78.00   0.50    0.05    -- -100.00 143.00   9.00   50
 35  \w   -115.00 -29.00   0.50    0.05    -- -100.00  61.00-120.00  172
 36  \w   -118.00 -27.00   0.50    0.05    -- -100.00 127.00-159.00  182
 37  \w    -87.00 -61.00   0.50    0.05    --  -76.00 -57.00 -20.88   52
 38  \w    -80.00 -54.00   0.50    0.05    --  -80.00 -82.00 -33.81   52
 39  \w    -67.00 -41.00   0.50    0.05    --  -64.00 -76.00 -75.65   52
 40  \w    -70.00 -44.00   0.50    0.05    --  -64.00 -68.00-116.04   52
 41  \w    -73.00 -47.00   0.50    0.05    --  -64.00 -65.00-141.10   52
 42  \w    -73.00 -47.00   0.50    0.05    --  -68.00 -79.00-159.48   52
 43  \w    -80.00 -54.00   0.50    0.05    --  -76.00 -72.00 -81.02   52
 44  \w    -83.00 -57.00   0.50    0.05    --  -80.00 -76.00-116.61   52
 45  \w    -95.00 -69.00   0.50    0.05    --  -84.00 -59.00-106.65   52
 46  \w   -101.00 -73.00   0.50    0.05    --  -88.00 -55.00 -29.51   56
 47  \w    -95.00 -50.00   0.50    0.05    --  -68.00 -62.00  26.21   90
 48  \w    -81.00 -55.00   0.50    0.05    --  -72.00 -61.00  41.68   52
 49  \w    -86.00 -60.00   0.50    0.05    --  -76.00 -60.00  55.48   52
 50  \w    -76.00 -50.00   0.50    0.05    --  -76.00 -81.00  48.70   52
 51  \w    -69.00 -39.00   0.50    0.05    --  -64.00 -81.00 128.81   60
 52  \w    -74.00 -48.00   0.50    0.05    --  -68.00 -68.00 155.08   52
 53  \w    -72.00 -46.00   0.50    0.05    --  -72.00 -83.00 162.30   52
 54  \w    -87.00 -53.00   0.50    0.05    --  -76.00 -76.00  95.11   68
 55  \w    -95.00 -56.00   0.50    0.05    --  -80.00 -78.00  29.13   78
 56  \w   -104.00 -74.00   0.50    0.05    --  -92.00 -63.00  71.54   60
 57  \w   -101.00 -76.00   0.50    0.05    -- -100.00 -77.00 120.00   50
 58  \w    -88.00 -62.00   0.50    0.05    --  -84.00 -72.00 146.09   52
 59  \w    -92.00 -66.00   0.50    0.05    --  -84.00 -65.00 147.74   52
 60  \w    -96.00 -70.00   0.50    0.05    --  -84.00 -61.00 168.18   52
 61  \w    -97.00 -71.00   0.50    0.05    --  -88.00 -59.00 177.88   52
 62  \w    -97.00 -71.00   0.50    0.05    --  -88.00 -62.00 158.43   52
 63  \w   -102.00 -73.00   0.50    0.05    --  -96.00 -76.00 146.49   58
 64  \w   -102.00 -76.00   0.50    0.05    -- -100.00 -77.00  90.00   52
 65  \w   -120.00 -78.00   0.50    0.05    -- -100.00 -74.00 172.02   84
 66  \w   -114.00 -84.00   0.50    0.05    -- -100.00 -64.00  89.70   60
 67  \w   -112.00 -76.00   0.50    0.05    -- -100.00 -77.00  30.00   72
 68  \w   -111.00 -72.00   0.50    0.05    --  -96.00 -77.00 -27.92   78
 69  \w   -109.00 -76.00   0.50    0.05    -- -100.00 -77.00 -60.00   66
 70  \w   -101.00 -76.00   0.50    0.05    -- -100.00 -77.00-120.00   50
 71  \w   -108.00 -81.00   0.50    0.05    -- -100.00 -72.00-178.91   54
 72  \w   -124.00 -75.00   0.50    0.05    --  -92.00 -59.00-161.93   98
 73  \w   -118.00 -23.00   0.50    0.05    --  -46.37 -77.00-150.00  190
 74  \w   -118.00 -59.00   0.50    0.05    --  -46.37-143.00 -44.00  118
 75  \w   -121.00 -77.00   0.50    0.05    --  -92.00 -57.00-112.04   88
 76  \w   -132.00 -35.00   0.50    0.05    --  -60.00 -80.00 -93.63  194
 77  \w   -124.00 -78.00   0.50    0.05    -- -100.00 -72.00  31.31   92
 78  \w   -118.00 -70.00   0.50    0.05    --  -46.37-127.00 124.00   96
 79  \w   -133.00 -84.00   0.50    0.05    -- -100.00 -59.00 115.49   98
 80  \w   -148.00-110.00   0.50    0.05    --  -88.00 -55.00 -29.51   76
 81  \w   -153.00 -75.00   0.50    0.05    -- -100.00 -79.00 -46.29  156
 82  \w   -132.00 -35.00   0.50    0.05    --  -60.00 -80.00-178.29  194
 83  \w   -164.00-115.00   0.50    0.05    --  -92.00 -63.00  71.54   98
 84  \w   -169.00-110.00   0.50    0.05    --  -96.00 -76.00 146.49  118
 85  \w   -173.00 -70.00   0.50    0.05    -- -100.00-127.00 124.00  206
 86  \w   -173.00 -59.00   0.50    0.05    -- -100.00-143.00 -44.00  228
 87  \w   -163.00-131.00   0.50    0.05    --  -92.00 -59.00-161.93   64
 88  \w   -157.00 -82.00   0.50    0.05    -- -100.00 -61.00-180.00  150
 89  \w   -164.00 -76.00   0.50    0.05    --  -92.00 -56.00-134.11  176
 90  \w   -168.00 -78.00   0.50    0.05    --  -96.00 -66.00  52.63  180
 91  \w   -168.00-126.00   0.50    0.05    --  -96.00 -77.00 -27.92   84
 92  \w   -172.00 -78.00   0.50    0.05    -- -100.00 -77.00   0.00  188
 93  \w   -172.00-122.00   0.50    0.05    -- -100.00 -77.00 120.00  100
;
_diffrn_measurement_device 'four-circle diffractometer'
_diffrn_measurement_device_type 'XtaLAB Synergy R, DW system, HyPix'
_diffrn_measurement_method '\w scans'
_diffrn_orient_matrix_type 'CrysAlisPro convention (1999,Acta A55,543-557)'
_diffrn_orient_matrix_UB_11 -0.0008649000
_diffrn_orient_matrix_UB_12 0.0448571000
_diffrn_orient_matrix_UB_13 0.0897908000
_diffrn_orient_matrix_UB_21 0.0141808000
_diffrn_orient_matrix_UB_22 0.1458530000
_diffrn_orient_matrix_UB_23 -0.0277923000
_diffrn_orient_matrix_UB_31 -0.3089066000
_diffrn_orient_matrix_UB_32 0.0322829000
_diffrn_orient_matrix_UB_33 0.0053300000
_diffrn_radiation_monochromator mirror
_diffrn_radiation_probe x-ray
_diffrn_radiation_type 'Cu K\a'
_diffrn_radiation_wavelength 1.54184
_diffrn_reflns_av_R_equivalents 0.0374
_diffrn_reflns_av_unetI/netI 0.0164
_diffrn_reflns_Laue_measured_fraction_full 0.999
_diffrn_reflns_Laue_measured_fraction_max 0.942
_diffrn_reflns_limit_h_max 5
_diffrn_reflns_limit_h_min -6
_diffrn_reflns_limit_k_max 12
_diffrn_reflns_limit_k_min -12
_diffrn_reflns_limit_l_max 20
_diffrn_reflns_limit_l_min -20
_diffrn_reflns_number 28889
_diffrn_reflns_point_group_measured_fraction_full 0.999
_diffrn_reflns_point_group_measured_fraction_max 0.942
_diffrn_reflns_theta_full 67.684
_diffrn_reflns_theta_max 76.107
_diffrn_reflns_theta_min 2.700
_diffrn_source 'Rotating-anode X-ray tube'
_diffrn_source_type 'Rigaku (Cu) X-ray Source'
_exptl_absorpt_coefficient_mu 2.230
_exptl_absorpt_correction_T_max 1.00000
_exptl_absorpt_correction_T_min 0.40314
_exptl_absorpt_correction_type multi-scan
_exptl_absorpt_process_details
;
CrysAlisPro 1.171.40.54a (Rigaku Oxford Diffraction, 2019)
Empirical absorption correction using spherical harmonics,
 implemented in SCALE3 ABSPACK scaling algorithm.
;
_exptl_crystal_colour colourless
_exptl_crystal_density_diffrn 1.547
_exptl_crystal_description block
_exptl_crystal_F_000 392
_exptl_crystal_recrystallization_method 'From the Melt'
_exptl_crystal_size_max 0.85
_exptl_crystal_size_mid 0.06
_exptl_crystal_size_min 0.05
_refine_diff_density_max 0.391
_refine_diff_density_min -0.468
_refine_diff_density_rms 0.067
_refine_ls_extinction_method none
_refine_ls_goodness_of_fit_ref 1.067
_refine_ls_hydrogen_treatment mixed
_refine_ls_matrix_type full
_refine_ls_number_parameters 242
_refine_ls_number_reflns 3225
_refine_ls_number_restraints 0
_refine_ls_restrained_S_all 1.067
_refine_ls_R_factor_all 0.0374
_refine_ls_R_factor_gt 0.0351
_refine_ls_shift/su_max 0.001
_refine_ls_shift/su_mean 0.000
_refine_ls_structure_factor_coef Fsqd
_refine_ls_weighting_details 'w=1/[\s^2^(Fo^2^)+(0.0438P)^2^+0.6454P] where P=(Fo^2^+2Fc^2^)/3'
_refine_ls_weighting_scheme calc
_refine_ls_wR_factor_gt 0.0885
_refine_ls_wR_factor_ref 0.0899
_reflns_Friedel_coverage 0.000
_reflns_number_gt 3162
_reflns_number_total 3225
_reflns_threshold_expression 'I > 2\s(I)'
_cod_data_source_file d0cc03157g2.cif
_cod_data_source_block Celecoxib-100k-XOu
_cod_depositor_comments
;
The following automatic conversions were performed:

data item '_chemical_melting_point' value '436K' was changed to '436'
-- the value should be numeric and without a unit designator.

Automatic conversion script
Id: cif_fix_values 7556 2019-12-06 15:28:31Z antanas 

 Adding full bibliography for 7126896--7126915.cif.
;
_cod_database_code 7126910
_shelx_shelxl_version_number 2016/6
_shelx_space_group_comment
;
The symmetry employed for this shelxl refinement is uniquely defined
by the following loop, which should always be used as a source of
symmetry information in preference to the above space-group names.
They are only intended as comments.
;
_reflns_odcompleteness_completeness 99.97
_reflns_odcompleteness_iscentric 1
_reflns_odcompleteness_theta 66.97
_olex2_refinement_description
;
1. Fixed Uiso
 At 1.2 times of:
  All C(H) groups, All N(H,H) groups
 At 1.5 times of:
  All C(H,H,H) groups
2.a Aromatic/amide H refined with riding coordinates:
 C00C(H00C), C00D(H00D), C00E(H00E), C00F(H00F), C00G(H00G), C00J(H00J),
 C00K(H00K), C00N(H00N), C00P(H00P)
2.b Idealised Me refined as rotating group:
 C00M(H00H,H00I,H00L)
;
_olex2_submission_special_instructions 'No special instructions were received'
_oxdiff_exptl_absorpt_empirical_details
;
Empirical correction (ABSPACK) includes:
- Absorption correction using spherical harmonics
- Frame scaling
;
_oxdiff_exptl_absorpt_empirical_full_max 2.285
_oxdiff_exptl_absorpt_empirical_full_min 0.540

loop_
_space_group_symop_operation_xyz
'x, y, z'
'-x, -y, -z'

loop_
_atom_site_label
_atom_site_type_symbol
_atom_site_fract_x
_atom_site_fract_y
_atom_site_fract_z
_atom_site_U_iso_or_equiv
_atom_site_adp_type
_atom_site_occupancy
_atom_site_site_symmetry_order
_atom_site_calc_flag
_atom_site_refinement_flags_posn
_atom_site_refinement_flags_adp
_atom_site_refinement_flags_occupancy
_atom_site_disorder_assembly
_atom_site_disorder_group
S001 S 0.87869(7) 0.17235(4) 0.40775(2) 0.01570(11) Uani 1 1 d . . . . .
F002 F -0.2436(2) 0.63858(10) 0.79518(6) 0.0276(2) Uani 1 1 d . . . . .
F003 F -0.1717(2) 0.58810(11) 0.92036(6) 0.0288(2) Uani 1 1 d . . . . .
F004 F 0.0271(2) 0.73741(10) 0.85909(7) 0.0311(3) Uani 1 1 d . . . . .
O005 O 0.8556(2) 0.03172(11) 0.40811(7) 0.0217(3) Uani 1 1 d . . . . .
O006 O 1.1363(2) 0.21276(13) 0.39081(7) 0.0236(3) Uani 1 1 d . . . . .
N007 N 0.4536(3) 0.38913(13) 0.73767(8) 0.0158(3) Uani 1 1 d . . . . .
N008 N 0.2376(3) 0.49007(13) 0.74088(8) 0.0165(3) Uani 1 1 d . . . . .
N009 N 0.6880(3) 0.24495(14) 0.34127(8) 0.0177(3) Uani 1 1 d . . . . .
H00A H 0.712(4) 0.326(2) 0.3292(12) 0.021 Uiso 1 1 d . U . . .
H00B H 0.521(5) 0.234(2) 0.3496(12) 0.021 Uiso 1 1 d . U . . .
C00A C 0.5575(3) 0.33883(15) 0.65776(9) 0.0157(3) Uani 1 1 d . . . . .
C00B C 0.1731(3) 0.50958(15) 0.82064(9) 0.0162(3) Uani 1 1 d . . . . .
C00C C 0.3409(3) 0.42392(15) 0.86854(9) 0.0175(3) Uani 1 1 d . . . . .
H00C H 0.332693 0.420026 0.925287 0.021 Uiso 1 1 calc R U . . .
C00D C 0.5443(3) 0.18542(16) 0.54704(10) 0.0176(3) Uani 1 1 d . . . . .
H00D H 0.472358 0.116351 0.523464 0.021 Uiso 1 1 calc R U . . .
C00E C 0.4469(3) 0.23586(16) 0.62367(10) 0.0174(3) Uani 1 1 d . . . . .
H00E H 0.308253 0.201108 0.652170 0.021 Uiso 1 1 calc R U . . .
C00F C 1.0549(3) 0.14159(16) 0.93138(10) 0.0198(3) Uani 1 1 d . . . . .
H00F H 1.108785 0.140817 0.984405 0.024 Uiso 1 1 calc R U . . .
C00G C 0.7618(3) 0.39447(16) 0.61646(10) 0.0189(3) Uani 1 1 d . . . . .
H00G H 0.831632 0.464421 0.639848 0.023 Uiso 1 1 calc R U . . .
C00H C 0.7516(3) 0.24065(15) 0.83129(9) 0.0163(3) Uani 1 1 d . . . . .
C00I C 0.5235(3) 0.34536(15) 0.81371(9) 0.0159(3) Uani 1 1 d . . . . .
C00J C 0.8839(3) 0.14334(16) 0.77489(10) 0.0203(3) Uani 1 1 d . . . . .
H00J H 0.826678 0.141910 0.722351 0.024 Uiso 1 1 calc R U . . .
C00K C 1.0997(3) 0.04881(16) 0.79629(10) 0.0200(3) Uani 1 1 d . . . . .
H00K H 1.185310 -0.014329 0.757476 0.024 Uiso 1 1 calc R U . . .
C00L C -0.0531(3) 0.61822(16) 0.84818(10) 0.0193(3) Uani 1 1 d . . . . .
C00M C 1.4288(3) -0.05558(16) 0.89554(10) 0.0210(3) Uani 1 1 d . . . . .
H00H H 1.581659 -0.011067 0.899144 0.031 Uiso 1 1 calc R U . . .
H00I H 1.467825 -0.124639 0.853898 0.031 Uiso 1 1 calc R U . . .
H00L H 1.388544 -0.095951 0.947102 0.031 Uiso 1 1 calc R U . . .
C00N C 0.8417(3) 0.23698(16) 0.91032(10) 0.0188(3) Uani 1 1 d . . . . .
H00N H 0.756302 0.299940 0.949265 0.023 Uiso 1 1 calc R U . . .
C00O C 1.1912(3) 0.04614(15) 0.87433(10) 0.0177(3) Uani 1 1 d . . . . .
C00P C 0.8602(3) 0.34348(16) 0.53936(10) 0.0192(3) Uani 1 1 d . . . . .
H00P H 0.997584 0.378838 0.510636 0.023 Uiso 1 1 calc R U . . .
C00Q C 0.7517(3) 0.23948(15) 0.50564(9) 0.0155(3) Uani 1 1 d . . . . .

loop_
_atom_site_aniso_label
_atom_site_aniso_U_11
_atom_site_aniso_U_22
_atom_site_aniso_U_33
_atom_site_aniso_U_23
_atom_site_aniso_U_13
_atom_site_aniso_U_12
S001 0.0158(2) 0.0184(2) 0.01258(19) -0.00139(14) 0.00085(13) -0.00273(14)
F002 0.0231(5) 0.0311(5) 0.0257(5) -0.0038(4) -0.0052(4) 0.0058(4)
F003 0.0307(6) 0.0313(5) 0.0203(5) 0.0007(4) 0.0092(4) 0.0025(4)
F004 0.0293(6) 0.0176(5) 0.0454(7) -0.0098(4) 0.0044(5) -0.0040(4)
O005 0.0295(6) 0.0169(5) 0.0173(5) -0.0018(4) 0.0004(5) -0.0009(5)
O006 0.0157(6) 0.0360(7) 0.0193(6) -0.0048(5) 0.0025(4) -0.0068(5)
N007 0.0178(6) 0.0155(6) 0.0135(6) 0.0001(5) -0.0001(5) -0.0011(5)
N008 0.0174(6) 0.0146(6) 0.0168(6) -0.0005(5) -0.0001(5) -0.0010(5)
N009 0.0171(7) 0.0197(7) 0.0165(7) 0.0021(5) 0.0000(5) -0.0042(5)
C00A 0.0180(7) 0.0168(7) 0.0114(7) 0.0010(6) -0.0012(6) 0.0001(6)
C00B 0.0179(7) 0.0146(7) 0.0161(7) -0.0008(6) 0.0008(6) -0.0034(6)
C00C 0.0210(8) 0.0184(7) 0.0128(7) 0.0002(6) 0.0005(6) -0.0031(6)
C00D 0.0183(8) 0.0182(7) 0.0171(7) -0.0014(6) -0.0003(6) -0.0053(6)
C00E 0.0173(7) 0.0187(7) 0.0162(7) 0.0008(6) 0.0012(6) -0.0046(6)
C00F 0.0244(8) 0.0202(8) 0.0155(7) 0.0008(6) -0.0044(6) -0.0044(6)
C00G 0.0217(8) 0.0179(7) 0.0183(8) -0.0019(6) -0.0017(6) -0.0067(6)
C00H 0.0188(8) 0.0153(7) 0.0149(7) 0.0022(6) 0.0004(6) -0.0039(6)
C00I 0.0181(7) 0.0165(7) 0.0136(7) 0.0006(6) -0.0007(6) -0.0045(6)
C00J 0.0251(8) 0.0210(8) 0.0140(7) 0.0004(6) -0.0022(6) -0.0017(6)
C00K 0.0234(8) 0.0191(7) 0.0165(8) -0.0019(6) 0.0012(6) -0.0010(6)
C00L 0.0220(8) 0.0184(7) 0.0172(8) -0.0013(6) 0.0006(6) -0.0037(6)
C00M 0.0203(8) 0.0205(8) 0.0215(8) 0.0001(6) -0.0028(6) -0.0011(6)
C00N 0.0223(8) 0.0176(7) 0.0157(7) -0.0017(6) 0.0005(6) -0.0018(6)
C00O 0.0188(8) 0.0159(7) 0.0190(8) 0.0025(6) -0.0010(6) -0.0048(6)
C00P 0.0203(8) 0.0199(7) 0.0184(8) 0.0007(6) 0.0012(6) -0.0072(6)
C00Q 0.0175(7) 0.0161(7) 0.0122(7) 0.0001(6) -0.0009(6) -0.0009(6)

loop_
_atom_type_symbol
_atom_type_description
_atom_type_scat_dispersion_real
_atom_type_scat_dispersion_imag
_atom_type_scat_source
C C 0.0181 0.0091 'International Tables Vol C Tables 4.2.6.8 and 6.1.1.4'
H H 0.0000 0.0000 'International Tables Vol C Tables 4.2.6.8 and 6.1.1.4'
O O 0.0492 0.0322 'International Tables Vol C Tables 4.2.6.8 and 6.1.1.4'
N N 0.0311 0.0180 'International Tables Vol C Tables 4.2.6.8 and 6.1.1.4'
S S 0.3331 0.5567 'International Tables Vol C Tables 4.2.6.8 and 6.1.1.4'
F F 0.0727 0.0534 'International Tables Vol C Tables 4.2.6.8 and 6.1.1.4'

loop_
_geom_angle_atom_site_label_1
_geom_angle_atom_site_label_2
_geom_angle_atom_site_label_3
_geom_angle
_geom_angle_site_symmetry_1
_geom_angle_site_symmetry_3
_geom_angle_publ_flag
O005 S001 O006 120.06(7) . . ?
O005 S001 N009 107.64(7) . . ?
O005 S001 C00Q 107.00(7) . . ?
O006 S001 N009 106.53(7) . . ?
O006 S001 C00Q 107.02(7) . . ?
N009 S001 C00Q 108.12(7) . . ?
N008 N007 C00A 116.55(12) . . ?
N008 N007 C00I 112.74(12) . . ?
C00I N007 C00A 130.51(13) . . ?
C00B N008 N007 103.80(12) . . ?
S001 N009 H00A 114.7(14) . . ?
S001 N009 H00B 113.7(13) . . ?
H00A N009 H00B 115.2(19) . . ?
C00E C00A N007 118.43(14) . . ?
C00G C00A N007 119.77(14) . . ?
C00G C00A C00E 121.80(14) . . ?
N008 C00B C00C 112.78(14) . . ?
N008 C00B C00L 119.16(14) . . ?
C00C C00B C00L 128.03(14) . . ?
C00B C00C H00C 127.3 . . ?
C00I C00C C00B 105.36(14) . . ?
C00I C00C H00C 127.3 . . ?
C00E C00D H00D 120.5 . . ?
C00E C00D C00Q 119.07(14) . . ?
C00Q C00D H00D 120.5 . . ?
C00A C00E H00E 120.3 . . ?
C00D C00E C00A 119.49(14) . . ?
C00D C00E H00E 120.3 . . ?
C00N C00F H00F 119.4 . . ?
C00N C00F C00O 121.19(15) . . ?
C00O C00F H00F 119.4 . . ?
C00A C00G H00G 120.7 . . ?
C00A C00G C00P 118.68(14) . . ?
C00P C00G H00G 120.7 . . ?
C00J C00H C00I 124.56(14) . . ?
C00J C00H C00N 117.48(14) . . ?
C00N C00H C00I 117.96(14) . . ?
N007 C00I C00C 105.31(13) . . ?
N007 C00I C00H 126.18(14) . . ?
C00C C00I C00H 128.46(14) . . ?
C00H C00J H00J 119.6 . . ?
C00K C00J C00H 120.87(15) . . ?
C00K C00J H00J 119.6 . . ?
C00J C00K H00K 119.2 . . ?
C00J C00K C00O 121.67(15) . . ?
C00O C00K H00K 119.2 . . ?
F002 C00L F003 107.08(13) . . ?
F002 C00L F004 106.89(13) . . ?
F002 C00L C00B 112.52(13) . . ?
F003 C00L C00B 111.36(13) . . ?
F004 C00L F003 106.12(13) . . ?
F004 C00L C00B 112.47(13) . . ?
H00H C00M H00I 109.5 . . ?
H00H C00M H00L 109.5 . . ?
H00I C00M H00L 109.5 . . ?
C00O C00M H00H 109.5 . . ?
C00O C00M H00I 109.5 . . ?
C00O C00M H00L 109.5 . . ?
C00F C00N C00H 121.27(15) . . ?
C00F C00N H00N 119.4 . . ?
C00H C00N H00N 119.4 . . ?
C00F C00O C00M 121.85(14) . . ?
C00K C00O C00F 117.49(14) . . ?
C00K C00O C00M 120.66(15) . . ?
C00G C00P H00P 120.2 . . ?
C00Q C00P C00G 119.54(14) . . ?
C00Q C00P H00P 120.2 . . ?
C00D C00Q S001 118.73(12) . . ?
C00P C00Q S001 119.86(12) . . ?
C00P C00Q C00D 121.41(14) . . ?

loop_
_geom_bond_atom_site_label_1
_geom_bond_atom_site_label_2
_geom_bond_distance
_geom_bond_site_symmetry_2
_geom_bond_publ_flag
S001 O005 1.4321(12) . ?
S001 O006 1.4364(12) . ?
S001 N009 1.6027(14) . ?
S001 C00Q 1.7772(15) . ?
F002 C00L 1.3358(19) . ?
F003 C00L 1.3453(19) . ?
F004 C00L 1.3387(19) . ?
N007 N008 1.3599(18) . ?
N007 C00A 1.4373(19) . ?
N007 C00I 1.3729(19) . ?
N008 C00B 1.333(2) . ?
N009 H00A 0.86(2) . ?
N009 H00B 0.87(2) . ?
C00A C00E 1.388(2) . ?
C00A C00G 1.388(2) . ?
C00B C00C 1.389(2) . ?
C00B C00L 1.489(2) . ?
C00C H00C 0.9300 . ?
C00C C00I 1.388(2) . ?
C00D H00D 0.9300 . ?
C00D C00E 1.382(2) . ?
C00D C00Q 1.393(2) . ?
C00E H00E 0.9300 . ?
C00F H00F 0.9300 . ?
C00F C00N 1.382(2) . ?
C00F C00O 1.400(2) . ?
C00G H00G 0.9300 . ?
C00G C00P 1.392(2) . ?
C00H C00I 1.471(2) . ?
C00H C00J 1.398(2) . ?
C00H C00N 1.404(2) . ?
C00J H00J 0.9300 . ?
C00J C00K 1.388(2) . ?
C00K H00K 0.9300 . ?
C00K C00O 1.392(2) . ?
C00M H00H 0.9600 . ?
C00M H00I 0.9600 . ?
C00M H00L 0.9600 . ?
C00M C00O 1.504(2) . ?
C00N H00N 0.9300 . ?
C00P H00P 0.9300 . ?
C00P C00Q 1.388(2) . ?

loop_
_geom_torsion_atom_site_label_1
_geom_torsion_atom_site_label_2
_geom_torsion_atom_site_label_3
_geom_torsion_atom_site_label_4
_geom_torsion
_geom_torsion_site_symmetry_1
_geom_torsion_site_symmetry_2
_geom_torsion_site_symmetry_3
_geom_torsion_site_symmetry_4
_geom_torsion_publ_flag
O005 S001 C00Q C00D -32.21(14) . . . . ?
O005 S001 C00Q C00P 147.56(13) . . . . ?
O006 S001 C00Q C00D -162.11(12) . . . . ?
O006 S001 C00Q C00P 17.67(15) . . . . ?
N007 N008 C00B C00C -0.17(17) . . . . ?
N007 N008 C00B C00L 177.85(13) . . . . ?
N007 C00A C00E C00D -179.73(14) . . . . ?
N007 C00A C00G C00P 179.64(14) . . . . ?
N008 N007 C00A C00E -87.06(17) . . . . ?
N008 N007 C00A C00G 92.24(17) . . . . ?
N008 N007 C00I C00C -0.24(17) . . . . ?
N008 N007 C00I C00H -178.14(14) . . . . ?
N008 C00B C00C C00I 0.03(18) . . . . ?
N008 C00B C00L F002 31.2(2) . . . . ?
N008 C00B C00L F003 151.45(14) . . . . ?
N008 C00B C00L F004 -89.57(18) . . . . ?
N009 S001 C00Q C00D 83.48(14) . . . . ?
N009 S001 C00Q C00P -96.74(14) . . . . ?
C00A N007 N008 C00B 175.68(13) . . . . ?
C00A N007 C00I C00C -174.85(15) . . . . ?
C00A N007 C00I C00H 7.2(3) . . . . ?
C00A C00G C00P C00Q 0.3(2) . . . . ?
C00B C00C C00I N007 0.12(17) . . . . ?
C00B C00C C00I C00H 177.96(15) . . . . ?
C00C C00B C00L F002 -151.09(16) . . . . ?
C00C C00B C00L F003 -30.9(2) . . . . ?
C00C C00B C00L F004 88.1(2) . . . . ?
C00E C00A C00G C00P -1.1(2) . . . . ?
C00E C00D C00Q S001 179.14(12) . . . . ?
C00E C00D C00Q C00P -0.6(2) . . . . ?
C00G C00A C00E C00D 1.0(2) . . . . ?
C00G C00P C00Q S001 -179.24(12) . . . . ?
C00G C00P C00Q C00D 0.5(2) . . . . ?
C00H C00J C00K C00O 0.6(3) . . . . ?
C00I N007 N008 C00B 0.25(16) . . . . ?
C00I N007 C00A C00E 87.4(2) . . . . ?
C00I N007 C00A C00G -93.3(2) . . . . ?
C00I C00H C00J C00K 179.31(15) . . . . ?
C00I C00H C00N C00F -179.96(14) . . . . ?
C00J C00H C00I N007 -19.5(2) . . . . ?
C00J C00H C00I C00C 163.09(16) . . . . ?
C00J C00H C00N C00F 0.6(2) . . . . ?
C00J C00K C00O C00F 0.9(2) . . . . ?
C00J C00K C00O C00M -178.80(15) . . . . ?
C00L C00B C00C C00I -177.78(15) . . . . ?
C00N C00F C00O C00K -1.6(2) . . . . ?
C00N C00F C00O C00M 178.10(15) . . . . ?
C00N C00H C00I N007 161.13(15) . . . . ?
C00N C00H C00I C00C -16.3(2) . . . . ?
C00N C00H C00J C00K -1.3(2) . . . . ?
C00O C00F C00N C00H 0.8(2) . . . . ?
C00Q C00D C00E C00A -0.1(2) . . . . ?
